data_7234679
loop_
_publ_author_name
'Lijia Yan'
'Yang Zhao'
'Hongtao Yu'
'Zhao Hu'
'Yaowu He'
'Aiyuan Li'
'Osamu Goto'
'Chaoyi Yan'
'Ting Chen'
'Runfeng Chen'
'Yueh-Lin Loo'
'Dmitrii F. Perepichka'
'Hong Meng'
'Wei Huang'

_publ_section_title
;
 Influence of heteroatoms on the charge mobility of anthracene derivatives
;
_journal_name_full 'Journal of Materials Chemistry C'
_journal_page_first 3517
_journal_page_last 3522
_journal_paper_doi 10.1039/C6TC01088A
_journal_volume 4
_journal_year 2016
_chemical_formula_sum 'C28 H22 S2'
_chemical_formula_weight 422.57
_chemical_melting_point 370
_chemical_name_systematic BSPAnt
_space_group_crystal_system triclinic
_space_group_IT_number 2
_space_group_name_Hall '-P 1'
_space_group_name_H-M_alt 'P -1'
_atom_sites_solution_hydrogens geom
_cell_angle_alpha 92.827(7)
_cell_angle_beta 96.554(7)
_cell_angle_gamma 90.103(6)
_cell_formula_units_Z 2
_cell_length_a 6.0345(3)
_cell_length_b 7.6843(4)
_cell_length_c 22.6054(16)
_cell_measurement_reflns_used 9302
_cell_measurement_temperature 293(2)
_cell_measurement_theta_max 68.30
_cell_measurement_theta_min 6.80
_cell_volume 1040.09(11)
_computing_cell_refinement 'CrystalClear-SM Auto 2.0 r4'
_computing_data_collection 'CrystalClear-SM 2.0 r4 (Rigaku, 2009)'
_computing_data_reduction 'CrystalClear-SM Auto 2.0 r4'
_computing_molecular_graphics 'CrystalStructure 4.0'
_computing_publication_material 'CrystalStructure 4.0 (Rigaku, 2009)'
_computing_structure_refinement 'SHELXL-2014 (Sheldrick, 2014)'
_computing_structure_solution 'SIR2004 (Burla, et al., 2005)'
_diffrn_ambient_temperature 293(2)
_diffrn_measured_fraction_theta_full 0.957
_diffrn_measured_fraction_theta_max 0.952
_diffrn_measurement_device_type 'Rigaku Saturn944+ CCD'
_diffrn_measurement_method \w
_diffrn_radiation_type CuK\a
_diffrn_radiation_wavelength 1.54178
_diffrn_reflns_av_R_equivalents 0.0714
_diffrn_reflns_av_unetI/netI 0.0751
_diffrn_reflns_Laue_measured_fraction_full 0.957
_diffrn_reflns_Laue_measured_fraction_max 0.952
_diffrn_reflns_limit_h_max 7
_diffrn_reflns_limit_h_min -7
_diffrn_reflns_limit_k_max 9
_diffrn_reflns_limit_k_min -9
_diffrn_reflns_limit_l_max 26
_diffrn_reflns_limit_l_min -27
_diffrn_reflns_number 12839
_diffrn_reflns_point_group_measured_fraction_full 0.957
_diffrn_reflns_point_group_measured_fraction_max 0.952
_diffrn_reflns_theta_full 67.679
_diffrn_reflns_theta_max 68.328
_diffrn_reflns_theta_min 6.826
_exptl_absorpt_coefficient_mu 2.398
_exptl_absorpt_correction_T_max 0.619
_exptl_absorpt_correction_T_min 0.475
_exptl_absorpt_correction_type multi-scan
_exptl_absorpt_process_details 'Jacobson, R. (1998) Private communication'
_exptl_crystal_colour colorless
_exptl_crystal_density_diffrn 1.349
_exptl_crystal_description block
_exptl_crystal_F_000 444
_exptl_crystal_recrystallization_method Sublimation
_exptl_crystal_size_max 0.200
_exptl_crystal_size_mid 0.120
_exptl_crystal_size_min 0.100
_refine_diff_density_max 1.178
_refine_diff_density_min -0.429
_refine_diff_density_rms 0.104
_refine_ls_extinction_coef 0.047(6)
_refine_ls_extinction_expression Fc^*^=kFc[1+0.001xFc^2^\l^3^/sin(2\q)]^-1/4^
_refine_ls_extinction_method SHELXL
_refine_ls_goodness_of_fit_ref 1.135
_refine_ls_hydrogen_treatment constr
_refine_ls_matrix_type full
_refine_ls_number_parameters 274
_refine_ls_number_reflns 3633
_refine_ls_number_restraints 0
_refine_ls_restrained_S_all 1.135
_refine_ls_R_factor_all 0.1132
_refine_ls_R_factor_gt 0.0952
_refine_ls_shift/su_max 0.000
_refine_ls_shift/su_mean 0.000
_refine_ls_structure_factor_coef Fsqd
_refine_ls_weighting_details 'w=1/[\s^2^(Fo^2^)+(0.1554P)^2^+1.6342P] where P=(Fo^2^+2Fc^2^)/3'
_refine_ls_weighting_scheme calc
_refine_ls_wR_factor_gt 0.2718
_refine_ls_wR_factor_ref 0.2984
_reflns_Friedel_coverage 0.000
_reflns_Friedel_fraction_full .
_reflns_Friedel_fraction_max .
_reflns_number_gt 2615
_reflns_number_total 3633
_reflns_threshold_expression 'I > 2\s(I)'
_cod_data_source_file J-Mater-Chem-C-2016-4-3517.cif
_cod_data_source_block 1
_cod_database_code 7234679
_shelx_space_group_comment
;
The symmetry employed for this shelxl refinement is uniquely defined
by the following loop, which should always be used as a source of
symmetry information in preference to the above space-group names.
They are only intended as comments.
;
_shelx_estimated_absorpt_t_min 0.646
_shelx_estimated_absorpt_t_max 0.795
_shelxl_version_number 2014-3

loop_
_space_group_symop_operation_xyz
'x, y, z'
'-x, -y, -z'

loop_
_atom_site_label
_atom_site_type_symbol
_atom_site_fract_x
_atom_site_fract_y
_atom_site_fract_z
_atom_site_U_iso_or_equiv
_atom_site_adp_type
_atom_site_occupancy
_atom_site_site_symmetry_order
_atom_site_calc_flag
_atom_site_refinement_flags_posn
_atom_site_refinement_flags_adp
_atom_site_refinement_flags_occupancy
_atom_site_disorder_assembly
_atom_site_disorder_group
S1 S 0.5171(3) 0.4198(2) 0.07539(6) 0.0594(6) Uani 1 1 d . . . . .
S2 S 0.0219(3) -0.0237(2) 0.07513(6) 0.0621(6) Uani 1 1 d . . . . .
C1 C 0.2547(12) 0.5257(14) 0.0717(3) 0.092(3) Uani 1 1 d . . . . .
H1A H 0.1649 0.4750 0.0988 0.138 Uiso 1 1 calc R U . . .
H1B H 0.1804 0.5118 0.0318 0.138 Uiso 1 1 calc R U . . .
H1C H 0.2771 0.6474 0.0823 0.138 Uiso 1 1 calc R U . . .
C2 C 0.6267(8) 0.4495(7) 0.1507(2) 0.0438(11) Uani 1 1 d . . . . .
C3 C 0.8189(9) 0.3570(8) 0.1681(2) 0.0510(13) Uani 1 1 d . . . . .
H3 H 0.8818 0.2863 0.1400 0.061 Uiso 1 1 calc R U . . .
C4 C 0.9183(8) 0.3682(7) 0.2263(2) 0.0490(12) Uani 1 1 d . . . . .
H4 H 1.0458 0.3036 0.2367 0.059 Uiso 1 1 calc R U . . .
C5 C 0.8317(7) 0.4744(6) 0.2701(2) 0.0374(10) Uani 1 1 d . . . . .
C6 C 0.9351(7) 0.4792(6) 0.3331(2) 0.0372(10) Uani 1 1 d . . . . .
C7 C 1.1554(7) 0.4139(6) 0.3475(2) 0.0396(10) Uani 1 1 d . . . . .
H7 H 1.2387 0.3810 0.3167 0.047 Uiso 1 1 calc R U . . .
C8 C 1.2465(7) 0.3985(6) 0.4047(2) 0.0388(10) Uani 1 1 d . . . . .
H8 H 1.3900 0.3546 0.4121 0.047 Uiso 1 1 calc R U . . .
C9 C 1.1265(7) 0.4484(6) 0.4539(2) 0.0354(10) Uani 1 1 d . . . . .
C10 C 1.2113(7) 0.4270(6) 0.5123(2) 0.0373(10) Uani 1 1 d . . . . .
H10 H 1.3513 0.3775 0.5205 0.045 Uiso 1 1 calc R U . . .
C11 C 0.9091(7) 0.5219(6) 0.4402(2) 0.0337(10) Uani 1 1 d . . . . .
C12 C 0.8197(7) 0.5341(6) 0.3794(2) 0.0396(11) Uani 1 1 d . . . . .
H12 H 0.6784 0.5809 0.3709 0.048 Uiso 1 1 calc R U . . .
C13 C 0.6410(9) 0.5671(7) 0.2517(2) 0.0481(12) Uani 1 1 d . . . . .
H13 H 0.5795 0.6397 0.2796 0.058 Uiso 1 1 calc R U . . .
C14 C 0.5395(9) 0.5563(8) 0.1942(2) 0.0521(13) Uani 1 1 d . . . . .
H14 H 0.4115 0.6206 0.1840 0.062 Uiso 1 1 calc R U . . .
C15 C -0.2388(12) -0.1280(13) 0.0688(3) 0.089(2) Uani 1 1 d . . . . .
H15A H -0.2181 -0.2518 0.0694 0.133 Uiso 1 1 calc R U . . .
H15B H -0.3232 -0.1002 0.0319 0.133 Uiso 1 1 calc R U . . .
H15C H -0.3177 -0.0893 0.1015 0.133 Uiso 1 1 calc R U . . .
C16 C 0.1282(8) -0.0359(7) 0.1504(2) 0.0446(11) Uani 1 1 d . . . . .
C17 C 0.3225(9) 0.0596(7) 0.1688(2) 0.0502(12) Uani 1 1 d . . . . .
H17 H 0.3880 0.1225 0.1412 0.060 Uiso 1 1 calc R U . . .
C18 C 0.4200(8) 0.0630(7) 0.2271(2) 0.0464(12) Uani 1 1 d . . . . .
H18 H 0.5485 0.1295 0.2379 0.056 Uiso 1 1 calc R U . . .
C19 C 0.3308(7) -0.0307(6) 0.2704(2) 0.0373(10) Uani 1 1 d . . . . .
C20 C 0.4346(7) -0.0202(6) 0.33330(19) 0.0364(10) Uani 1 1 d . . . . .
C21 C 0.3198(7) -0.0648(6) 0.3790(2) 0.0359(10) Uani 1 1 d . . . . .
H21 H 0.1789 -0.1151 0.3701 0.043 Uiso 1 1 calc R U . . .
C22 C 0.4089(7) -0.0369(6) 0.44028(19) 0.0327(9) Uani 1 1 d . . . . .
C23 C 0.2881(7) -0.0756(6) 0.4871(2) 0.0375(10) Uani 1 1 d . . . . .
H23 H 0.1478 -0.1272 0.4787 0.045 Uiso 1 1 calc R U . . .
C24 C 0.6261(7) 0.0382(5) 0.45405(19) 0.0332(9) Uani 1 1 d . . . . .
C25 C 0.1369(8) -0.1275(7) 0.2511(2) 0.0453(12) Uani 1 1 d . . . . .
H25 H 0.0731 -0.1921 0.2786 0.054 Uiso 1 1 calc R U . . .
C26 C 0.0363(9) -0.1311(8) 0.1929(2) 0.0510(13) Uani 1 1 d . . . . .
H26 H -0.0927 -0.1969 0.1820 0.061 Uiso 1 1 calc R U . . .
C27 C 0.7467(7) 0.0773(6) 0.4050(2) 0.0398(10) Uani 1 1 d . . . . .
H27 H 0.8903 0.1233 0.4127 0.048 Uiso 1 1 calc R U . . .
C28 C 0.6557(7) 0.0487(7) 0.3479(2) 0.0415(11) Uani 1 1 d . . . . .
H28 H 0.7391 0.0744 0.3173 0.050 Uiso 1 1 calc R U . . .

loop_
_atom_site_aniso_label
_atom_site_aniso_U_11
_atom_site_aniso_U_22
_atom_site_aniso_U_33
_atom_site_aniso_U_23
_atom_site_aniso_U_13
_atom_site_aniso_U_12
S1 0.0726(10) 0.0700(11) 0.0341(7) 0.0022(6) 0.0001(6) 0.0016(7)
S2 0.0786(10) 0.0743(11) 0.0316(8) 0.0040(6) -0.0018(6) -0.0037(7)
C1 0.073(4) 0.144(8) 0.056(4) 0.007(4) -0.008(3) 0.023(5)
C2 0.053(3) 0.044(3) 0.036(2) 0.0082(19) 0.005(2) -0.003(2)
C3 0.054(3) 0.057(3) 0.041(3) -0.002(2) 0.006(2) 0.007(2)
C4 0.048(3) 0.060(3) 0.040(3) 0.002(2) 0.006(2) 0.014(2)
C5 0.035(2) 0.041(3) 0.037(2) 0.0047(18) 0.0030(17) -0.0006(18)
C6 0.037(2) 0.040(3) 0.035(2) 0.0035(18) 0.0039(17) -0.0023(18)
C7 0.037(2) 0.041(3) 0.041(2) 0.0040(19) 0.0079(18) 0.0030(18)
C8 0.035(2) 0.040(3) 0.042(2) -0.0008(19) 0.0058(17) 0.0032(18)
C9 0.032(2) 0.035(2) 0.038(2) -0.0011(18) 0.0035(16) 0.0029(17)
C10 0.030(2) 0.040(3) 0.042(2) 0.0009(19) 0.0025(17) 0.0086(17)
C11 0.031(2) 0.030(2) 0.040(2) -0.0009(17) 0.0039(16) 0.0030(16)
C12 0.036(2) 0.045(3) 0.038(2) 0.0040(19) 0.0022(17) 0.0082(19)
C13 0.057(3) 0.048(3) 0.038(3) -0.003(2) 0.006(2) 0.012(2)
C14 0.052(3) 0.062(3) 0.042(3) 0.004(2) 0.001(2) 0.016(2)
C15 0.083(5) 0.119(7) 0.059(4) 0.009(4) -0.015(3) -0.019(4)
C16 0.055(3) 0.047(3) 0.031(2) 0.0004(19) 0.0061(19) 0.007(2)
C17 0.060(3) 0.054(3) 0.039(3) 0.009(2) 0.010(2) -0.005(2)
C18 0.051(3) 0.047(3) 0.042(3) 0.004(2) 0.006(2) -0.007(2)
C19 0.040(2) 0.039(3) 0.033(2) -0.0017(18) 0.0037(17) 0.0017(18)
C20 0.035(2) 0.039(3) 0.034(2) 0.0009(18) 0.0037(17) 0.0020(18)
C21 0.034(2) 0.035(2) 0.038(2) 0.0024(18) 0.0030(17) -0.0045(17)
C22 0.031(2) 0.031(2) 0.037(2) 0.0034(17) 0.0054(16) -0.0008(16)
C23 0.030(2) 0.042(3) 0.041(2) 0.0053(19) 0.0026(16) 0.0000(17)
C24 0.034(2) 0.028(2) 0.039(2) 0.0064(17) 0.0051(16) 0.0013(16)
C25 0.051(3) 0.049(3) 0.035(2) 0.003(2) 0.0028(19) -0.010(2)
C26 0.055(3) 0.060(3) 0.037(3) 0.003(2) -0.002(2) -0.014(2)
C27 0.033(2) 0.042(3) 0.044(3) 0.0027(19) 0.0064(17) -0.0033(18)
C28 0.038(2) 0.053(3) 0.035(2) 0.006(2) 0.0079(17) 0.002(2)

loop_
_atom_type_symbol
_atom_type_description
_atom_type_scat_dispersion_real
_atom_type_scat_dispersion_imag
_atom_type_scat_source
C C 0.0181 0.0091 'International Tables Vol C Tables 4.2.6.8 and 6.1.1.4'
H H 0.0000 0.0000 'International Tables Vol C Tables 4.2.6.8 and 6.1.1.4'
S S 0.3331 0.5567 'International Tables Vol C Tables 4.2.6.8 and 6.1.1.4'

loop_
_geom_angle_atom_site_label_1
_geom_angle_atom_site_label_2
_geom_angle_atom_site_label_3
_geom_angle
_geom_angle_site_symmetry_1
_geom_angle_site_symmetry_3
C2 S1 C1 104.1(3) . .
C15 S2 C16 105.0(3) . .
S1 C1 H1A 109.5 . .
S1 C1 H1B 109.5 . .
H1A C1 H1B 109.5 . .
S1 C1 H1C 109.5 . .
H1A C1 H1C 109.5 . .
H1B C1 H1C 109.5 . .
C3 C2 C14 117.4(4) . .
C3 C2 S1 116.1(4) . .
C14 C2 S1 126.4(4) . .
C4 C3 C2 121.3(5) . .
C4 C3 H3 119.4 . .
C2 C3 H3 119.4 . .
C3 C4 C5 121.6(4) . .
C3 C4 H4 119.2 . .
C5 C4 H4 119.2 . .
C13 C5 C4 116.3(4) . .
C13 C5 C6 122.8(4) . .
C4 C5 C6 120.9(4) . .
C12 C6 C7 117.7(4) . .
C12 C6 C5 121.9(4) . .
C7 C6 C5 120.2(4) . .
C8 C7 C6 122.0(4) . .
C8 C7 H7 119.0 . .
C6 C7 H7 119.0 . .
C7 C8 C9 121.4(4) . .
C7 C8 H8 119.3 . .
C9 C8 H8 119.3 . .
C10 C9 C8 122.6(4) . .
C10 C9 C11 120.2(4) . .
C8 C9 C11 117.2(4) . .
C9 C10 C11 121.5(4) . 2_766
C9 C10 H10 119.3 . .
C11 C10 H10 119.3 2_766 .
C10 C11 C12 122.4(4) 2_766 .
C10 C11 C9 118.3(4) 2_766 .
C12 C11 C9 119.2(4) . .
C6 C12 C11 122.3(4) . .
C6 C12 H12 118.9 . .
C11 C12 H12 118.9 . .
C14 C13 C5 122.8(4) . .
C14 C13 H13 118.6 . .
C5 C13 H13 118.6 . .
C13 C14 C2 120.6(5) . .
C13 C14 H14 119.7 . .
C2 C14 H14 119.7 . .
S2 C15 H15A 109.5 . .
S2 C15 H15B 109.5 . .
H15A C15 H15B 109.5 . .
S2 C15 H15C 109.5 . .
H15A C15 H15C 109.5 . .
H15B C15 H15C 109.5 . .
C17 C16 C26 117.7(4) . .
C17 C16 S2 116.1(4) . .
C26 C16 S2 126.3(4) . .
C18 C17 C16 121.5(5) . .
C18 C17 H17 119.2 . .
C16 C17 H17 119.2 . .
C17 C18 C19 121.8(5) . .
C17 C18 H18 119.1 . .
C19 C18 H18 119.1 . .
C18 C19 C25 116.1(4) . .
C18 C19 C20 120.8(4) . .
C25 C19 C20 123.1(4) . .
C21 C20 C28 117.9(4) . .
C21 C20 C19 121.8(4) . .
C28 C20 C19 120.2(4) . .
C20 C21 C22 122.3(4) . .
C20 C21 H21 118.9 . .
C22 C21 H21 118.9 . .
C23 C22 C24 118.7(4) . .
C23 C22 C21 122.3(4) . .
C24 C22 C21 119.0(4) . .
C24 C23 C22 121.0(4) 2_656 .
C24 C23 H23 119.5 2_656 .
C22 C23 H23 119.5 . .
C23 C24 C22 120.3(4) 2_656 .
C23 C24 C27 122.2(4) 2_656 .
C22 C24 C27 117.5(4) . .
C26 C25 C19 122.7(5) . .
C26 C25 H25 118.6 . .
C19 C25 H25 118.6 . .
C25 C26 C16 120.1(5) . .
C25 C26 H26 119.9 . .
C16 C26 H26 119.9 . .
C28 C27 C24 121.4(4) . .
C28 C27 H27 119.3 . .
C24 C27 H27 119.3 . .
C27 C28 C20 121.9(4) . .
C27 C28 H28 119.1 . .
C20 C28 H28 119.1 . .

loop_
_geom_bond_atom_site_label_1
_geom_bond_atom_site_label_2
_geom_bond_distance
_geom_bond_site_symmetry_2
S1 C2 1.757(5) .
S1 C1 1.777(7) .
S2 C15 1.752(8) .
S2 C16 1.755(5) .
C1 H1A 0.9600 .
C1 H1B 0.9600 .
C1 H1C 0.9600 .
C2 C3 1.390(7) .
C2 C14 1.400(7) .
C3 C4 1.382(7) .
C3 H3 0.9300 .
C4 C5 1.400(6) .
C4 H4 0.9300 .
C5 C13 1.389(7) .
C5 C6 1.487(6) .
C6 C12 1.372(6) .
C6 C7 1.430(6) .
C7 C8 1.357(6) .
C7 H7 0.9300 .
C8 C9 1.432(6) .
C8 H8 0.9300 .
C9 C10 1.380(6) .
C9 C11 1.436(6) .
C10 C11 1.404(6) 2_766
C10 H10 0.9300 .
C11 C10 1.404(6) 2_766
C11 C12 1.425(6) .
C12 H12 0.9300 .
C13 C14 1.371(7) .
C13 H13 0.9300 .
C14 H14 0.9300 .
C15 H15A 0.9600 .
C15 H15B 0.9600 .
C15 H15C 0.9600 .
C16 C17 1.394(8) .
C16 C26 1.399(7) .
C17 C18 1.379(7) .
C17 H17 0.9300 .
C18 C19 1.397(7) .
C18 H18 0.9300 .
C19 C25 1.400(7) .
C19 C20 1.486(6) .
C20 C21 1.365(6) .
C20 C28 1.432(6) .
C21 C22 1.432(6) .
C21 H21 0.9300 .
C22 C23 1.395(6) .
C22 C24 1.426(6) .
C23 C24 1.388(6) 2_656
C23 H23 0.9300 .
C24 C23 1.388(6) 2_656
C24 C27 1.438(6) .
C25 C26 1.385(7) .
C25 H25 0.9300 .
C26 H26 0.9300 .
C27 C28 1.350(6) .
C27 H27 0.9300 .
C28 H28 0.9300 .

loop_
_geom_hbond_atom_site_label_D
_geom_hbond_atom_site_label_H
_geom_hbond_atom_site_label_A
_geom_hbond_distance_DH
_geom_hbond_distance_HA
_geom_hbond_distance_DA
_geom_hbond_angle_DHA
_geom_hbond_site_symmetry_A
C1 H1C S2 0.96 2.96 3.740(10) 138.8 1_565
C3 H3 S2 0.93 2.91 3.804(5) 160.9 1_655
C15 H15A S1 0.96 3.00 3.788(9) 140.1 1_445
C17 H17 S1 0.93 2.94 3.825(5) 159.9 .
